data_7715519
loop_
_publ_author_name
'Hsu, Ming-Chi'
'Lin, Ru Yan'
'Sun, Tzu-Yen'
'Huang, Yu-Xin'
'Li, Min-Sian'
'Li, Yu-Huei'
'Chen, Hui-Lung'
'Shieh, Minghuey'

_publ_section_title
;
 Inorganic-organic hybrid Cu-dipyridyl semiconducting polymers based on
 the redox-active cluster [SFe<sub>3</sub>(CO)<sub>9</sub>]<sup>2-</sup>:
 filling the gap in iron carbonyl chalcogenide polymers.
;
_journal_issue 17
_journal_name_full 'Dalton transactions (Cambridge, England : 2003)'
_journal_page_first 7303
_journal_page_last 7314
_journal_paper_doi 10.1039/d4dt00254g
_journal_volume 53
_journal_year 2024
_chemical_formula_moiety 'C90 H60 Cu4 Fe6 N12 O18 S2'
_chemical_formula_sum 'C90 H60 Cu4 Fe6 N12 O18 S2'
_chemical_formula_weight 2250.88
_space_group_crystal_system triclinic
_space_group_IT_number 2
_space_group_name_Hall '-P 1'
_space_group_name_H-M_alt 'P -1'
_atom_sites_solution_hydrogens geom
_atom_sites_solution_primary direct
_atom_sites_solution_secondary difmap
_audit_creation_method SHELXL-2014/7
_audit_update_record
;
2023-12-25 deposited with the CCDC.	2024-03-25 downloaded from the CCDC.
;
_cell_angle_alpha 102.2990(10)
_cell_angle_beta 91.3490(10)
_cell_angle_gamma 107.8670(10)
_cell_formula_units_Z 1
_cell_length_a 11.7021(4)
_cell_length_b 12.1401(4)
_cell_length_c 19.7195(7)
_cell_measurement_reflns_used 9961
_cell_measurement_temperature 200(2)
_cell_measurement_theta_max 25.076
_cell_measurement_theta_min 2.267
_cell_volume 2593.21(16)
_computing_molecular_graphics 'Ortep-3 for Windows (Farrugia, 1997)'
_computing_publication_material 'WinGX publication routines (Farrugia, 2005)'
_computing_structure_refinement 'SHELXL-2014/7 (Sheldrick, 2014)'
_computing_structure_solution 'SHELXL-2014/7 (Sheldrick, 2014)'
_diffrn_ambient_temperature 200(2)
_diffrn_measured_fraction_theta_full 0.996
_diffrn_measured_fraction_theta_max 0.996
_diffrn_measurement_device_type 'D8 Venture'
_diffrn_measurement_method 'phi scan & omega scan'
_diffrn_radiation_type MoK\a
_diffrn_radiation_wavelength 0.71073
_diffrn_reflns_av_R_equivalents 0.0404
_diffrn_reflns_av_unetI/netI 0.0238
_diffrn_reflns_Laue_measured_fraction_full 0.996
_diffrn_reflns_Laue_measured_fraction_max 0.996
_diffrn_reflns_limit_h_max 13
_diffrn_reflns_limit_h_min -13
_diffrn_reflns_limit_k_max 14
_diffrn_reflns_limit_k_min -14
_diffrn_reflns_limit_l_max 23
_diffrn_reflns_limit_l_min -23
_diffrn_reflns_number 70646
_diffrn_reflns_point_group_measured_fraction_full 0.996
_diffrn_reflns_point_group_measured_fraction_max 0.996
_diffrn_reflns_theta_full 25.143
_diffrn_reflns_theta_max 25.143
_diffrn_reflns_theta_min 2.208
_diffrn_source 'fine-focus sealed tube'
_exptl_absorpt_coefficient_mu 1.721
_exptl_absorpt_correction_T_max 0.8468
_exptl_absorpt_correction_T_min 0.6633
_exptl_absorpt_correction_type multi-scan
_exptl_absorpt_process_details SADABS
_exptl_crystal_colour brown
_exptl_crystal_density_diffrn 1.441
_exptl_crystal_density_method 'not measured'
_exptl_crystal_description prism
_exptl_crystal_F_000 1132
_exptl_crystal_size_max 0.260
_exptl_crystal_size_mid 0.140
_exptl_crystal_size_min 0.100
_refine_diff_density_max 1.448
_refine_diff_density_min -1.130
_refine_diff_density_rms 0.058
_refine_ls_extinction_method none
_refine_ls_goodness_of_fit_ref 1.041
_refine_ls_hydrogen_treatment constr
_refine_ls_matrix_type full
_refine_ls_number_parameters 589
_refine_ls_number_reflns 9229
_refine_ls_number_restraints 1
_refine_ls_restrained_S_all 1.042
_refine_ls_R_factor_all 0.0385
_refine_ls_R_factor_gt 0.0299
_refine_ls_shift/su_max 0.001
_refine_ls_shift/su_mean 0.000
_refine_ls_structure_factor_coef Fsqd
_refine_ls_weighting_details 'w=1/[\s^2^(Fo^2^)+(0.0227P)^2^+3.0714P] where P=(Fo^2^+2Fc^2^)/3'
_refine_ls_weighting_scheme calc
_refine_ls_wR_factor_gt 0.0658
_refine_ls_wR_factor_ref 0.0697
_reflns_Friedel_coverage 0.000
_reflns_number_gt 7909
_reflns_number_total 9229
_reflns_threshold_expression 'I > 2\s(I)'
_cod_data_source_file d4dt00254g2.cif
_cod_data_source_block 1-bpee-2D-2
_cod_depositor_comments 'Adding full bibliography for 7715517--7715522.cif.'
_cod_original_cell_volume 2593.21(15)
_cod_database_code 7715519
_shelx_shelxl_version_number 2014/7
_shelx_space_group_comment
;
The symmetry employed for this shelxl refinement is uniquely defined
by the following loop, which should always be used as a source of
symmetry information in preference to the above space-group names.
They are only intended as comments.
;
_shelx_estimated_absorpt_t_min 0.663
_shelx_estimated_absorpt_t_max 0.847

loop_
_space_group_symop_operation_xyz
'x, y, z'
'-x, -y, -z'

loop_
_atom_site_label
_atom_site_type_symbol
_atom_site_fract_x
_atom_site_fract_y
_atom_site_fract_z
_atom_site_U_iso_or_equiv
_atom_site_adp_type
_atom_site_occupancy
_atom_site_site_symmetry_order
_atom_site_calc_flag
_atom_site_refinement_flags_posn
_atom_site_refinement_flags_adp
_atom_site_refinement_flags_occupancy
_atom_site_disorder_assembly
_atom_site_disorder_group
C1 C 0.2907(2) 0.1386(3) 0.16644(15) 0.0370(7) Uani 1 1 d . . . . .
C2 C 0.3457(3) -0.0586(3) 0.10311(15) 0.0404(7) Uani 1 1 d . . . . .
C3 C 0.1458(3) -0.0729(3) 0.17279(15) 0.0376(7) Uani 1 1 d . . . . .
C4 C 0.3669(3) -0.2278(2) 0.19124(15) 0.0367(6) Uani 1 1 d . . . . .
C5 C 0.2137(3) -0.1763(3) 0.28535(14) 0.0363(6) Uani 1 1 d . . . . .
C6 C 0.4293(2) -0.1586(2) 0.33160(15) 0.0367(6) Uani 1 1 d . . . . .
C7 C 0.1717(3) 0.0551(3) 0.31839(18) 0.0576(9) Uani 1 1 d . . . . .
C8 C 0.3673(3) 0.0770(3) 0.40241(16) 0.0410(7) Uani 1 1 d . . . . .
C9 C 0.3699(3) 0.2430(3) 0.33109(16) 0.0449(7) Uani 1 1 d . . . . .
C10 C 0.7048(2) 0.3405(2) 0.36781(13) 0.0296(6) Uani 1 1 d . . . . .
H10 H 0.6350 0.2832 0.3775 0.035 Uiso 1 1 calc R U . . .
C11 C 0.7725(2) 0.4298(2) 0.42256(14) 0.0342(6) Uani 1 1 d . . . . .
H11 H 0.7488 0.4327 0.4685 0.041 Uiso 1 1 calc R U . . .
C12 C 0.8748(2) 0.5153(2) 0.41076(14) 0.0314(6) Uani 1 1 d . . . . .
C13 C 0.9022(3) 0.5071(2) 0.34171(15) 0.0392(7) Uani 1 1 d . . . . .
H13 H 0.9704 0.5644 0.3305 0.047 Uiso 1 1 calc R U . . .
C14 C 0.8296(3) 0.4153(2) 0.28997(15) 0.0388(7) Uani 1 1 d . . . . .
H14 H 0.8494 0.4118 0.2433 0.047 Uiso 1 1 calc R U . . .
C15 C 0.9498(3) 0.6077(2) 0.46968(14) 0.0362(6) Uani 1 1 d . . . . .
H15 H 0.9206 0.6097 0.5143 0.043 Uiso 1 1 calc R U . . .
C16 C 1.0530(3) 0.6873(2) 0.46613(15) 0.0380(7) Uani 1 1 d . . . . .
H16 H 1.0806 0.6873 0.4212 0.046 Uiso 1 1 calc R U . . .
C17 C 1.1303(2) 0.7766(2) 0.52518(14) 0.0329(6) Uani 1 1 d . . . . .
C18 C 1.0926(2) 0.8023(2) 0.59150(14) 0.0335(6) Uani 1 1 d . . . . .
H18 H 1.0122 0.7640 0.6001 0.040 Uiso 1 1 calc R U . . .
C19 C 0.8271(2) 0.1163(2) 0.35539(14) 0.0320(6) Uani 1 1 d . . . . .
H19 H 0.8548 0.0998 0.3106 0.038 Uiso 1 1 calc R U . . .
C20 C 0.6777(3) 0.0812(2) 0.42742(14) 0.0367(6) Uani 1 1 d . . . . .
H20 H 0.5976 0.0397 0.4349 0.044 Uiso 1 1 calc R U . . .
C21 C 1.2475(3) 0.8388(3) 0.51630(15) 0.0400(7) Uani 1 1 d . . . . .
H21 H 1.2766 0.8265 0.4717 0.048 Uiso 1 1 calc R U . . .
C22 C 0.6788(3) -0.2055(2) 0.16764(15) 0.0388(7) Uani 1 1 d . . . . .
H22 H 0.6290 -0.1888 0.1351 0.047 Uiso 1 1 calc R U . . .
C23 C 0.7455(3) -0.2801(3) 0.14249(16) 0.0412(7) Uani 1 1 d . . . . .
H23 H 0.7429 -0.3111 0.0938 0.049 Uiso 1 1 calc R U . . .
C24 C 0.8157(2) -0.3086(2) 0.18910(16) 0.0383(7) Uani 1 1 d . . . . .
C25 C 0.8175(3) -0.2592(3) 0.25835(17) 0.0486(8) Uani 1 1 d . . . . .
H25 H 0.8652 -0.2761 0.2919 0.058 Uiso 1 1 calc R U . . .
C26 C 0.7503(3) -0.1847(3) 0.27944(17) 0.0460(8) Uani 1 1 d . . . . .
H26 H 0.7529 -0.1518 0.3279 0.055 Uiso 1 1 calc R U . . .
C27 C 0.8910(3) -0.3862(3) 0.16639(16) 0.0430(7) Uani 1 1 d . . . . .
H27 H 0.9590 -0.3766 0.1971 0.052 Uiso 1 1 calc R U . . .
C28 C 0.8718(3) -0.4664(3) 0.10790(17) 0.0458(7) Uani 1 1 d . . . . .
H28 H 0.8021 -0.4786 0.0779 0.055 Uiso 1 1 calc R U . . .
C29 C 0.9501(3) -0.5398(3) 0.08456(16) 0.0424(7) Uani 1 1 d . . . . .
C30 C 0.9089(3) -0.6386(3) 0.03013(17) 0.0483(8) Uani 1 1 d . . . . .
H30 H 0.8288 -0.6624 0.0089 0.058 Uiso 1 1 calc R U . . .
C31 C 0.9848(3) -0.7025(3) 0.00674(17) 0.0541(9) Uani 1 1 d . . . . .
H31 H 0.9535 -0.7705 -0.0307 0.065 Uiso 1 1 calc R U . . .
C32 C 1.1384(3) -0.5816(3) 0.0850(2) 0.0610(10) Uani 1 1 d . . . . .
H32 H 1.2190 -0.5605 0.1050 0.073 Uiso 1 1 calc R U . . .
C33 C 1.0685(3) -0.5111(3) 0.11245(19) 0.0554(9) Uani 1 1 d . . . . .
H33 H 1.1017 -0.4437 0.1500 0.066 Uiso 1 1 calc R U . . .
C34 C 0.5587(2) 0.3899(2) 0.18681(13) 0.0301(6) Uani 1 1 d . . . . .
H34 H 0.5638 0.4145 0.2362 0.036 Uiso 1 1 calc R U . . .
C35 C 0.5265(2) 0.4588(2) 0.14763(13) 0.0293(6) Uani 1 1 d . . . . .
H35 H 0.5086 0.5281 0.1701 0.035 Uiso 1 1 calc R U . . .
C36 C 0.5200(2) 0.4273(2) 0.07536(13) 0.0276(5) Uani 1 1 d . . . . .
C37 C 0.4917(2) 0.5035(2) 0.03361(13) 0.0314(6) Uani 1 1 d . . . . .
H37 H 0.4590 0.5627 0.0563 0.038 Uiso 1 1 calc R U . . .
C38 C 0.5441(3) 0.3224(2) 0.04648(13) 0.0353(6) Uani 1 1 d . . . . .
H38 H 0.5397 0.2955 -0.0027 0.042 Uiso 1 1 calc R U . . .
C39 C 0.5741(3) 0.2579(2) 0.08935(13) 0.0348(6) Uani 1 1 d . . . . .
H39 H 0.5893 0.1863 0.0683 0.042 Uiso 1 1 calc R U . . .
C40 C 0.8666(3) 0.1554(3) 0.17150(17) 0.0456(8) Uani 1 1 d . . . . .
H40 H 0.9046 0.2135 0.2127 0.055 Uiso 1 1 calc R U . . .
C41 C 0.9385(3) 0.1137(4) 0.1239(2) 0.0611(10) Uani 1 1 d . . . . .
H41 H 1.0239 0.1428 0.1331 0.073 Uiso 1 1 calc R U . . .
C42 C 0.8851(4) 0.0290(4) 0.0627(2) 0.0735(9) Uani 1 1 d . . . . .
C43 C 0.9510(4) -0.0191(4) 0.0064(2) 0.0735(9) Uani 1 1 d . . . . .
H43 H 0.9054 -0.0928 -0.0237 0.088 Uiso 1 1 calc R U . . .
C44 C 0.7623(4) -0.0116(3) 0.05399(17) 0.0578(10) Uani 1 1 d . . . . .
H44 H 0.7219 -0.0711 0.0138 0.069 Uiso 1 1 calc R U . . .
C45 C 0.6968(3) 0.0328(3) 0.10282(15) 0.0433(7) Uani 1 1 d . . . . .
H45 H 0.6113 0.0026 0.0949 0.052 Uiso 1 1 calc R U . . .
Cu1 Cu 0.63889(3) 0.19217(3) 0.22125(2) 0.02518(8) Uani 1 1 d . U . . .
Cu2 Cu 0.59403(3) -0.04023(3) 0.27593(2) 0.02981(8) Uani 1 1 d . . . . .
Fe1 Fe 0.30319(3) 0.00518(3) 0.18339(2) 0.02670(9) Uani 1 1 d . . . . .
Fe2 Fe 0.36169(3) -0.11642(3) 0.26413(2) 0.02503(9) Uani 1 1 d . . . . .
Fe3 Fe 0.32982(3) 0.08659(3) 0.31709(2) 0.02987(9) Uani 1 1 d . . . . .
N1 N 0.73237(19) 0.33053(18) 0.30184(11) 0.0286(5) Uani 1 1 d . . . . .
N2 N 0.71216(19) 0.05916(19) 0.36329(11) 0.0298(5) Uani 1 1 d . . . . .
N3 N 0.68125(19) -0.15623(19) 0.23512(12) 0.0331(5) Uani 1 1 d . . . . .
N4 N 1.0981(3) -0.6766(3) 0.03241(15) 0.0559(7) Uani 1 1 d . . . . .
N5 N 0.58327(19) 0.29008(18) 0.15900(10) 0.0272(5) Uani 1 1 d . . . . .
N6 N 0.7461(2) 0.1166(2) 0.16125(11) 0.0331(5) Uani 1 1 d . . . . .
O1 O 0.2777(2) 0.2236(2) 0.15463(14) 0.0589(6) Uani 1 1 d . . . . .
O2 O 0.3761(3) -0.0991(3) 0.05102(12) 0.0724(8) Uani 1 1 d . . . . .
O3 O 0.0431(2) -0.1208(2) 0.16396(13) 0.0614(7) Uani 1 1 d . . . . .
O4 O 0.3679(2) -0.3039(2) 0.14482(12) 0.0608(7) Uani 1 1 d . . . . .
O5 O 0.11949(19) -0.2253(2) 0.29980(12) 0.0572(6) Uani 1 1 d . . . . .
O6 O 0.4610(2) -0.1949(2) 0.37565(13) 0.0643(7) Uani 1 1 d . . . . .
O7 O 0.0701(2) 0.0397(3) 0.32105(18) 0.1016(12) Uani 1 1 d . . . . .
O8 O 0.3903(3) 0.0719(2) 0.45847(12) 0.0666(7) Uani 1 1 d . . . . .
O9 O 0.4019(3) 0.3455(2) 0.34140(15) 0.0766(8) Uani 1 1 d . . . . .
S1 S 0.47242(5) 0.06369(5) 0.25100(3) 0.02219(12) Uani 1 1 d . U . . .

loop_
_atom_site_aniso_label
_atom_site_aniso_U_11
_atom_site_aniso_U_22
_atom_site_aniso_U_33
_atom_site_aniso_U_23
_atom_site_aniso_U_13
_atom_site_aniso_U_12
C1 0.0233(14) 0.0422(17) 0.0432(16) 0.0116(13) -0.0031(12) 0.0066(12)
C2 0.0429(17) 0.0479(18) 0.0310(16) 0.0059(13) -0.0065(13) 0.0185(14)
C3 0.0359(17) 0.0384(16) 0.0371(16) 0.0123(13) -0.0028(13) 0.0079(13)
C4 0.0332(15) 0.0321(15) 0.0413(16) 0.0084(13) 0.0065(12) 0.0053(12)
C5 0.0342(16) 0.0377(16) 0.0359(15) 0.0126(13) 0.0002(12) 0.0074(13)
C6 0.0315(15) 0.0331(15) 0.0443(17) 0.0137(13) -0.0010(13) 0.0059(12)
C7 0.040(2) 0.065(2) 0.059(2) -0.0122(17) 0.0116(16) 0.0209(17)
C8 0.0432(17) 0.0403(17) 0.0389(17) 0.0075(13) 0.0123(14) 0.0126(14)
C9 0.0525(19) 0.047(2) 0.0419(17) 0.0066(14) 0.0064(14) 0.0279(16)
C10 0.0319(14) 0.0281(14) 0.0302(14) 0.0084(11) 0.0026(11) 0.0108(11)
C11 0.0381(16) 0.0334(15) 0.0299(14) 0.0038(12) -0.0004(12) 0.0125(12)
C12 0.0339(15) 0.0254(13) 0.0337(14) 0.0046(11) -0.0062(12) 0.0099(11)
C13 0.0389(16) 0.0312(15) 0.0399(16) 0.0110(13) -0.0021(13) -0.0012(12)
C14 0.0428(17) 0.0357(16) 0.0324(15) 0.0123(12) 0.0001(13) 0.0021(13)
C15 0.0419(17) 0.0320(15) 0.0320(15) 0.0031(12) -0.0022(12) 0.0113(13)
C16 0.0402(17) 0.0360(16) 0.0330(15) 0.0056(12) -0.0029(12) 0.0076(13)
C17 0.0372(16) 0.0280(14) 0.0320(14) 0.0057(11) -0.0039(12) 0.0093(12)
C18 0.0254(14) 0.0304(14) 0.0423(16) 0.0057(12) -0.0026(12) 0.0075(11)
C19 0.0301(15) 0.0337(15) 0.0315(14) 0.0040(12) 0.0011(11) 0.0116(12)
C20 0.0329(15) 0.0371(16) 0.0348(15) 0.0084(12) 0.0014(12) 0.0037(12)
C21 0.0434(17) 0.0410(17) 0.0296(15) 0.0053(13) 0.0024(13) 0.0070(14)
C22 0.0389(16) 0.0329(15) 0.0434(17) 0.0072(13) -0.0006(13) 0.0113(13)
C23 0.0443(17) 0.0335(16) 0.0396(16) 0.0025(13) 0.0097(13) 0.0070(13)
C24 0.0291(15) 0.0283(14) 0.0585(19) 0.0148(13) 0.0095(13) 0.0071(12)
C25 0.053(2) 0.0514(19) 0.0508(19) 0.0101(15) 0.0003(15) 0.0311(16)
C26 0.0488(19) 0.0518(19) 0.0443(17) 0.0072(15) -0.0001(14) 0.0291(16)
C27 0.0415(17) 0.0352(16) 0.0515(19) 0.0105(14) 0.0051(14) 0.0107(13)
C28 0.0418(18) 0.0397(17) 0.0542(19) 0.0108(15) 0.0073(15) 0.0105(14)
C29 0.0444(18) 0.0364(16) 0.0531(18) 0.0163(14) 0.0153(15) 0.0178(14)
C30 0.055(2) 0.0415(18) 0.0511(19) 0.0110(15) 0.0069(16) 0.0197(15)
C31 0.073(3) 0.0434(19) 0.0466(19) 0.0043(15) 0.0099(17) 0.0237(18)
C32 0.053(2) 0.060(2) 0.070(2) 0.0044(19) 0.0052(18) 0.0264(18)
C33 0.059(2) 0.0405(18) 0.061(2) -0.0054(16) 0.0078(17) 0.0189(16)
C34 0.0394(15) 0.0321(14) 0.0220(12) 0.0078(11) 0.0069(11) 0.0149(12)
C35 0.0367(15) 0.0265(13) 0.0290(13) 0.0093(11) 0.0093(11) 0.0137(11)
C36 0.0309(14) 0.0266(13) 0.0272(13) 0.0099(11) 0.0027(11) 0.0094(11)
C37 0.0390(15) 0.0296(14) 0.0301(13) 0.0094(11) 0.0015(12) 0.0159(12)
C38 0.0548(18) 0.0319(15) 0.0223(13) 0.0058(11) 0.0016(12) 0.0187(13)
C39 0.0523(18) 0.0305(14) 0.0268(14) 0.0068(11) 0.0038(12) 0.0204(13)
C40 0.0379(17) 0.057(2) 0.0532(19) 0.0243(16) 0.0168(14) 0.0231(15)
C41 0.044(2) 0.083(3) 0.089(3) 0.052(2) 0.0379(19) 0.0424(19)
C42 0.109(3) 0.087(2) 0.0737(19) 0.0522(16) 0.0596(18) 0.075(2)
C43 0.109(3) 0.087(2) 0.0737(19) 0.0522(16) 0.0596(18) 0.075(2)
C44 0.095(3) 0.064(2) 0.0420(18) 0.0189(16) 0.0282(18) 0.058(2)
C45 0.055(2) 0.0443(17) 0.0411(17) 0.0119(14) 0.0112(15) 0.0297(15)
Cu1 0.02479(16) 0.02736(16) 0.02419(16) 0.00736(12) 0.00432(12) 0.00836(13)
Cu2 0.02434(17) 0.03122(18) 0.03354(18) 0.00415(14) -0.00155(13) 0.01098(13)
Fe1 0.02360(19) 0.0293(2) 0.02627(19) 0.00566(15) -0.00192(15) 0.00799(15)
Fe2 0.02261(19) 0.02360(18) 0.02757(19) 0.00707(15) 0.00204(14) 0.00476(14)
Fe3 0.0279(2) 0.0340(2) 0.0282(2) 0.00253(16) 0.00572(15) 0.01349(16)
N1 0.0305(12) 0.0245(11) 0.0299(12) 0.0086(9) -0.0023(9) 0.0065(9)
N2 0.0296(12) 0.0292(12) 0.0297(12) 0.0048(9) -0.0039(9) 0.0099(10)
N3 0.0287(12) 0.0318(12) 0.0387(13) 0.0054(10) 0.0005(10) 0.0113(10)
N4 0.068(2) 0.0527(17) 0.0567(18) 0.0079(14) 0.0139(15) 0.0355(15)
N5 0.0302(12) 0.0284(11) 0.0253(11) 0.0089(9) 0.0044(9) 0.0107(9)
N6 0.0368(13) 0.0406(13) 0.0325(12) 0.0161(11) 0.0130(10) 0.0218(11)
O1 0.0483(14) 0.0473(14) 0.0893(18) 0.0305(13) -0.0075(12) 0.0183(11)
O2 0.090(2) 0.104(2) 0.0308(12) -0.0009(13) 0.0076(12) 0.0517(17)
O3 0.0331(13) 0.0700(16) 0.0691(16) 0.0251(13) -0.0080(11) -0.0060(11)
O4 0.0708(17) 0.0404(13) 0.0571(14) -0.0121(11) 0.0133(12) 0.0128(12)
O5 0.0309(12) 0.0711(16) 0.0697(16) 0.0366(13) 0.0131(11) 0.0022(11)
O6 0.0622(16) 0.0640(16) 0.0686(16) 0.0395(13) -0.0143(13) 0.0080(13)
O7 0.0337(15) 0.127(3) 0.119(3) -0.031(2) 0.0157(15) 0.0295(16)
O8 0.094(2) 0.0786(18) 0.0331(13) 0.0197(12) 0.0091(12) 0.0319(15)
O9 0.101(2) 0.0399(15) 0.094(2) 0.0096(14) 0.0074(17) 0.0344(14)
S1 0.0203(3) 0.0217(3) 0.0243(3) 0.0046(2) 0.0019(2) 0.0067(2)

loop_
_atom_type_symbol
_atom_type_description
_atom_type_scat_dispersion_real
_atom_type_scat_dispersion_imag
_atom_type_scat_source
C C 0.0033 0.0016 'International Tables Vol C Tables 4.2.6.8 and 6.1.1.4'
H H 0.0000 0.0000 'International Tables Vol C Tables 4.2.6.8 and 6.1.1.4'
Cu Cu 0.3201 1.2651 'International Tables Vol C Tables 4.2.6.8 and 6.1.1.4'
Fe Fe 0.3463 0.8444 'International Tables Vol C Tables 4.2.6.8 and 6.1.1.4'
N N 0.0061 0.0033 'International Tables Vol C Tables 4.2.6.8 and 6.1.1.4'
O O 0.0106 0.0060 'International Tables Vol C Tables 4.2.6.8 and 6.1.1.4'
S S 0.1246 0.1234 'International Tables Vol C Tables 4.2.6.8 and 6.1.1.4'

loop_
_geom_angle_atom_site_label_1
_geom_angle_atom_site_label_2
_geom_angle_atom_site_label_3
_geom_angle
_geom_angle_site_symmetry_1
_geom_angle_site_symmetry_3
_geom_angle_publ_flag
O1 C1 Fe1 177.2(2) . . ?
O2 C2 Fe1 178.5(3) . . ?
O3 C3 Fe1 177.1(3) . . ?
O4 C4 Fe2 177.4(3) . . ?
O5 C5 Fe2 173.3(3) . . ?
O6 C6 Fe2 172.5(3) . . ?
O6 C6 Cu2 114.4(2) . . ?
Fe2 C6 Cu2 72.90(10) . . ?
O7 C7 Fe3 176.9(3) . . ?
O8 C8 Fe3 178.7(3) . . ?
O9 C9 Fe3 176.5(3) . . ?
N1 C10 C11 123.3(3) . . ?
N1 C10 H10 118.3 . . ?
C11 C10 H10 118.3 . . ?
C10 C11 C12 120.2(3) . . ?
C10 C11 H11 119.9 . . ?
C12 C11 H11 119.9 . . ?
C11 C12 C13 116.7(2) . . ?
C11 C12 C15 120.1(2) . . ?
C13 C12 C15 123.1(3) . . ?
C14 C13 C12 119.5(3) . . ?
C14 C13 H13 120.3 . . ?
C12 C13 H13 120.3 . . ?
N1 C14 C13 123.7(3) . . ?
N1 C14 H14 118.2 . . ?
C13 C14 H14 118.2 . . ?
C16 C15 C12 126.0(3) . . ?
C16 C15 H15 117.0 . . ?
C12 C15 H15 117.0 . . ?
C15 C16 C17 126.1(3) . . ?
C15 C16 H16 117.0 . . ?
C17 C16 H16 117.0 . . ?
C21 C17 C18 116.8(2) . . ?
C21 C17 C16 119.7(3) . . ?
C18 C17 C16 123.4(3) . . ?
C19 C18 C17 119.5(3) 2_766 . ?
C19 C18 H18 120.2 2_766 . ?
C17 C18 H18 120.2 . . ?
N2 C19 C18 123.7(3) . 2_766 ?
N2 C19 H19 118.1 . . ?
C18 C19 H19 118.1 2_766 . ?
N2 C20 C21 123.5(3) . 2_766 ?
N2 C20 H20 118.3 . . ?
C21 C20 H20 118.3 2_766 . ?
C17 C21 C20 119.9(3) . 2_766 ?
C17 C21 H21 120.1 . . ?
C20 C21 H21 120.1 2_766 . ?
N3 C22 C23 123.3(3) . . ?
N3 C22 H22 118.4 . . ?
C23 C22 H22 118.4 . . ?
C24 C23 C22 119.3(3) . . ?
C24 C23 H23 120.3 . . ?
C22 C23 H23 120.3 . . ?
C25 C24 C23 117.5(3) . . ?
C25 C24 C27 119.8(3) . . ?
C23 C24 C27 122.7(3) . . ?
C24 C25 C26 119.9(3) . . ?
C24 C25 H25 120.0 . . ?
C26 C25 H25 120.0 . . ?
N3 C26 C25 123.5(3) . . ?
N3 C26 H26 118.3 . . ?
C25 C26 H26 118.3 . . ?
C28 C27 C24 125.6(3) . . ?
C28 C27 H27 117.2 . . ?
C24 C27 H27 117.2 . . ?
C27 C28 C29 125.2(3) . . ?
C27 C28 H28 117.4 . . ?
C29 C28 H28 117.4 . . ?
C30 C29 C33 116.5(3) . . ?
C30 C29 C28 120.1(3) . . ?
C33 C29 C28 123.2(3) . . ?
C31 C30 C29 119.5(3) . . ?
C31 C30 H30 120.3 . . ?
C29 C30 H30 120.3 . . ?
N4 C31 C30 125.1(3) . . ?
N4 C31 H31 117.5 . . ?
C30 C31 H31 117.5 . . ?
N4 C32 C33 123.4(3) . . ?
N4 C32 H32 118.3 . . ?
C33 C32 H32 118.3 . . ?
C29 C33 C32 119.7(3) . . ?
C29 C33 H33 120.1 . . ?
C32 C33 H33 120.1 . . ?
N5 C34 C35 123.4(2) . . ?
N5 C34 H34 118.3 . . ?
C35 C34 H34 118.3 . . ?
C34 C35 C36 120.2(2) . . ?
C34 C35 H35 119.9 . . ?
C36 C35 H35 119.9 . . ?
C35 C36 C38 116.2(2) . . ?
C35 C36 C37 120.4(2) . . ?
C38 C36 C37 123.4(2) . . ?
C37 C37 C36 125.2(3) 2_665 . ?
C37 C37 H37 117.4 2_665 . ?
C36 C37 H37 117.4 . . ?
C39 C38 C36 119.8(2) . . ?
C39 C38 H38 120.1 . . ?
C36 C38 H38 120.1 . . ?
N5 C39 C38 123.8(2) . . ?
N5 C39 H39 118.1 . . ?
C38 C39 H39 118.1 . . ?
N6 C40 C41 122.4(3) . . ?
N6 C40 H40 118.8 . . ?
C41 C40 H40 118.8 . . ?
C40 C41 C42 119.9(3) . . ?
C40 C41 H41 120.0 . . ?
C42 C41 H41 120.0 . . ?
C44 C42 C41 116.8(3) . . ?
C44 C42 C43 117.8(4) . . ?
C41 C42 C43 125.4(4) . . ?
C43 C43 C42 130.0(7) 2_755 . ?
C43 C43 H43 115.0 2_755 . ?
C42 C43 H43 115.0 . . ?
C42 C44 C45 120.4(4) . . ?
C42 C44 H44 119.8 . . ?
C45 C44 H44 119.8 . . ?
N6 C45 C44 123.9(3) . . ?
N6 C45 H45 118.0 . . ?
C44 C45 H45 118.0 . . ?
N6 Cu1 N1 113.65(9) . . ?
N6 Cu1 N5 103.81(8) . . ?
N1 Cu1 N5 98.52(8) . . ?
N6 Cu1 S1 115.78(7) . . ?
N1 Cu1 S1 114.32(6) . . ?
N5 Cu1 S1 108.50(6) . . ?
N3 Cu2 N2 100.22(9) . . ?
N3 Cu2 S1 145.13(7) . . ?
N2 Cu2 S1 109.29(6) . . ?
N3 Cu2 C6 103.81(9) . . ?
N2 Cu2 C6 100.11(9) . . ?
S1 Cu2 C6 89.18(7) . . ?
N3 Cu2 Fe2 117.91(6) . . ?
N2 Cu2 Fe2 128.89(6) . . ?
S1 Cu2 Fe2 54.702(18) . . ?
C6 Cu2 Fe2 41.15(7) . . ?
C2 Fe1 C1 100.92(14) . . ?
C2 Fe1 C3 100.38(14) . . ?
C1 Fe1 C3 96.11(13) . . ?
C2 Fe1 S1 101.90(9) . . ?
C1 Fe1 S1 103.79(9) . . ?
C3 Fe1 S1 146.53(9) . . ?
C2 Fe1 Fe3 154.50(9) . . ?
C1 Fe1 Fe3 93.31(9) . . ?
C3 Fe1 Fe3 99.01(9) . . ?
S1 Fe1 Fe3 53.760(19) . . ?
C2 Fe1 Fe2 101.05(10) . . ?
C1 Fe1 Fe2 152.36(9) . . ?
C3 Fe1 Fe2 96.22(9) . . ?
S1 Fe1 Fe2 55.118(19) . . ?
Fe3 Fe1 Fe2 60.340(14) . . ?
C5 Fe2 C4 100.94(13) . . ?
C5 Fe2 C6 94.37(13) . . ?
C4 Fe2 C6 100.72(14) . . ?
C5 Fe2 S1 134.10(10) . . ?
C4 Fe2 S1 110.18(9) . . ?
C6 Fe2 S1 111.34(9) . . ?
C5 Fe2 Cu2 159.67(9) . . ?
C4 Fe2 Cu2 88.33(9) . . ?
C6 Fe2 Cu2 65.95(9) . . ?
S1 Fe2 Cu2 55.886(18) . . ?
C5 Fe2 Fe1 94.51(9) . . ?
C4 Fe2 Fe1 91.10(10) . . ?
C6 Fe2 Fe1 163.59(9) . . ?
S1 Fe2 Fe1 53.247(19) . . ?
Cu2 Fe2 Fe1 103.452(16) . . ?
C5 Fe2 Fe3 83.67(10) . . ?
C4 Fe2 Fe3 150.68(10) . . ?
C6 Fe2 Fe3 107.83(10) . . ?
S1 Fe2 Fe3 53.016(19) . . ?
Cu2 Fe2 Fe3 97.137(16) . . ?
Fe1 Fe2 Fe3 59.592(14) . . ?
C8 Fe3 C9 98.95(14) . . ?
C8 Fe3 C7 99.72(16) . . ?
C9 Fe3 C7 97.87(16) . . ?
C8 Fe3 S1 109.91(10) . . ?
C9 Fe3 S1 97.28(10) . . ?
C7 Fe3 S1 143.98(11) . . ?
C8 Fe3 Fe1 151.36(10) . . ?
C9 Fe3 Fe1 106.14(10) . . ?
C7 Fe3 Fe1 90.43(11) . . ?
S1 Fe3 Fe1 53.923(19) . . ?
C8 Fe3 Fe2 91.34(10) . . ?
C9 Fe3 Fe2 152.32(10) . . ?
C7 Fe3 Fe2 105.66(11) . . ?
S1 Fe3 Fe2 55.041(19) . . ?
Fe1 Fe3 Fe2 60.068(14) . . ?
C10 N1 C14 116.6(2) . . ?
C10 N1 Cu1 123.58(17) . . ?
C14 N1 Cu1 119.81(18) . . ?
C20 N2 C19 116.5(2) . . ?
C20 N2 Cu2 123.57(18) . . ?
C19 N2 Cu2 119.52(17) . . ?
C22 N3 C26 116.4(2) . . ?
C22 N3 Cu2 125.96(19) . . ?
C26 N3 Cu2 117.62(19) . . ?
C31 N4 C32 115.9(3) . . ?
C34 N5 C39 116.5(2) . . ?
C34 N5 Cu1 121.80(17) . . ?
C39 N5 Cu1 121.67(17) . . ?
C40 N6 C45 116.5(3) . . ?
C40 N6 Cu1 123.6(2) . . ?
C45 N6 Cu1 119.37(19) . . ?
Fe3 S1 Fe1 72.32(2) . . ?
Fe3 S1 Fe2 71.94(2) . . ?
Fe1 S1 Fe2 71.63(2) . . ?
Fe3 S1 Cu1 133.66(3) . . ?
Fe1 S1 Cu1 119.12(3) . . ?
Fe2 S1 Cu1 153.16(3) . . ?
Fe3 S1 Cu2 120.81(3) . . ?
Fe1 S1 Cu2 130.56(3) . . ?
Fe2 S1 Cu2 69.41(2) . . ?
Cu1 S1 Cu2 87.06(2) . . ?

loop_
_geom_bond_atom_site_label_1
_geom_bond_atom_site_label_2
_geom_bond_distance
_geom_bond_site_symmetry_2
_geom_bond_publ_flag
C1 O1 1.158(3) . ?
C1 Fe1 1.769(3) . ?
C2 O2 1.155(4) . ?
C2 Fe1 1.762(3) . ?
C3 O3 1.153(3) . ?
C3 Fe1 1.778(3) . ?
C4 O4 1.157(3) . ?
C4 Fe2 1.768(3) . ?
C5 O5 1.156(3) . ?
C5 Fe2 1.759(3) . ?
C6 O6 1.156(3) . ?
C6 Fe2 1.774(3) . ?
C6 Cu2 2.461(3) . ?
C7 O7 1.149(4) . ?
C7 Fe3 1.773(3) . ?
C8 O8 1.150(4) . ?
C8 Fe3 1.765(3) . ?
C9 O9 1.155(4) . ?
C9 Fe3 1.768(3) . ?
C10 N1 1.337(3) . ?
C10 C11 1.380(4) . ?
C10 H10 0.9500 . ?
C11 C12 1.384(4) . ?
C11 H11 0.9500 . ?
C12 C13 1.396(4) . ?
C12 C15 1.474(4) . ?
C13 C14 1.378(4) . ?
C13 H13 0.9500 . ?
C14 N1 1.344(3) . ?
C14 H14 0.9500 . ?
C15 C16 1.309(4) . ?
C15 H15 0.9500 . ?
C16 C17 1.470(4) . ?
C16 H16 0.9500 . ?
C17 C21 1.384(4) . ?
C17 C18 1.393(4) . ?
C18 C19 1.378(4) 2_766 ?
C18 H18 0.9500 . ?
C19 N2 1.341(3) . ?
C19 C18 1.378(4) 2_766 ?
C19 H19 0.9500 . ?
C20 N2 1.334(3) . ?
C20 C21 1.384(4) 2_766 ?
C20 H20 0.9500 . ?
C21 C20 1.384(4) 2_766 ?
C21 H21 0.9500 . ?
C22 N3 1.333(4) . ?
C22 C23 1.392(4) . ?
C22 H22 0.9500 . ?
C23 C24 1.383(4) . ?
C23 H23 0.9500 . ?
C24 C25 1.366(4) . ?
C24 C27 1.489(4) . ?
C25 C26 1.379(4) . ?
C25 H25 0.9500 . ?
C26 N3 1.342(4) . ?
C26 H26 0.9500 . ?
C27 C28 1.305(4) . ?
C27 H27 0.9500 . ?
C28 C29 1.480(4) . ?
C28 H28 0.9500 . ?
C29 C30 1.376(4) . ?
C29 C33 1.389(5) . ?
C30 C31 1.375(5) . ?
C30 H30 0.9500 . ?
C31 N4 1.326(4) . ?
C31 H31 0.9500 . ?
C32 N4 1.327(4) . ?
C32 C33 1.396(5) . ?
C32 H32 0.9500 . ?
C33 H33 0.9500 . ?
C34 N5 1.338(3) . ?
C34 C35 1.376(4) . ?
C34 H34 0.9500 . ?
C35 C36 1.389(3) . ?
C35 H35 0.9500 . ?
C36 C38 1.394(4) . ?
C36 C37 1.464(3) . ?
C37 C37 1.333(5) 2_665 ?
C37 H37 0.9500 . ?
C38 C39 1.374(4) . ?
C38 H38 0.9500 . ?
C39 N5 1.338(3) . ?
C39 H39 0.9500 . ?
C40 N6 1.338(4) . ?
C40 C41 1.394(4) . ?
C40 H40 0.9500 . ?
C41 C42 1.395(6) . ?
C41 H41 0.9500 . ?
C42 C44 1.362(6) . ?
C42 C43 1.486(5) . ?
C43 C43 1.155(8) 2_755 ?
C43 H43 0.9500 . ?
C44 C45 1.368(4) . ?
C44 H44 0.9500 . ?
C45 N6 1.343(4) . ?
C45 H45 0.9500 . ?
Cu1 N6 2.032(2) . ?
Cu1 N1 2.049(2) . ?
Cu1 N5 2.098(2) . ?
Cu1 S1 2.2697(7) . ?
Cu2 N3 2.027(2) . ?
Cu2 N2 2.077(2) . ?
Cu2 S1 2.2785(7) . ?
Cu2 Fe2 2.5764(5) . ?
Fe1 S1 2.1938(7) . ?
Fe1 Fe3 2.5861(5) . ?
Fe1 Fe2 2.5986(5) . ?
Fe2 S1 2.2462(7) . ?
Fe2 Fe3 2.6057(5) . ?
Fe3 S1 2.1893(7) . ?
